data_4024923
loop_
_publ_author_name
'Benoit Gourdet'
'Mairi E. Rudkin'
'Ciorsdaidh A. Watts'
'Hon Wai Lam'

_publ_contact_author_email f.j.white@sms.ed.ac.uk
_publ_contact_author_name 'Fraser J. White'
_publ_section_title
;
Preparation of Multisubstituted Enamides via Rhodium-Catalyzed
Carbozincation and Hydrozincation of Ynamides
;
_journal_name_full 'Journal of Organic Chemistry'
_journal_page_first 7849
_journal_page_last 7858
_journal_paper_doi 10.1021/jo901658v
_journal_volume 74
_journal_year 2009
_chemical_compound_source 'Mairi Rudkin'
_chemical_formula_moiety 'C20 H19 N O4'
_chemical_formula_sum 'C20 H19 N O4'
_chemical_formula_weight 337.36
_chemical_name_systematic
; 
 ? 
;
_space_group_IT_number 61
_symmetry_cell_setting orthorhombic
_symmetry_space_group_name_Hall '-P 2ac 2ab'
_symmetry_space_group_name_H-M 'P b c a'
_atom_sites_solution_hydrogens geom
_atom_sites_solution_primary direct
_atom_sites_solution_secondary difmap
_audit_creation_method SHELXL-97
_cell_angle_alpha 90.00
_cell_angle_beta 90.00
_cell_angle_gamma 90.00
_cell_formula_units_Z 8
_cell_length_a 10.7308(5)
_cell_length_b 16.4002(7)
_cell_length_c 18.9778(8)
_cell_measurement_reflns_used 9903
_cell_measurement_temperature 150(2)
_cell_measurement_theta_max 26.3685
_cell_measurement_theta_min 2.484
_cell_volume 3339.9(3)
_computing_cell_refinement Saint
_computing_data_reduction Saint
_computing_molecular_graphics Shelxp
_computing_publication_material 'Platon, encifer'
_computing_structure_refinement 'SHELXL-97 (Sheldrick, 2008)'
_computing_structure_solution 'Shelxs Sheldrick'
_diffrn_ambient_temperature 150(2)
_diffrn_measured_fraction_theta_full 0.998
_diffrn_measured_fraction_theta_max 0.998
_diffrn_measurement_device_type 'Bruker Smart Apex CCD'
_diffrn_measurement_method 'Phi and Omega scans'
_diffrn_radiation_monochromator graphite
_diffrn_radiation_source 'fine-focus sealed tube'
_diffrn_radiation_type MoK\a
_diffrn_radiation_wavelength 0.71073
_diffrn_reflns_av_R_equivalents 0.0317
_diffrn_reflns_av_sigmaI/netI 0.0178
_diffrn_reflns_limit_h_max 12
_diffrn_reflns_limit_h_min -13
_diffrn_reflns_limit_k_max 19
_diffrn_reflns_limit_k_min -20
_diffrn_reflns_limit_l_max 23
_diffrn_reflns_limit_l_min -23
_diffrn_reflns_number 29316
_diffrn_reflns_theta_full 26.40
_diffrn_reflns_theta_max 26.40
_diffrn_reflns_theta_min 2.15
_exptl_absorpt_coefficient_mu 0.094
_exptl_absorpt_correction_T_max 0.9765
_exptl_absorpt_correction_T_min 0.8398
_exptl_absorpt_correction_type multi-scan
_exptl_absorpt_process_details 'SADABS 2007/2'
_exptl_crystal_colour colourless
_exptl_crystal_density_diffrn 1.342
_exptl_crystal_density_method 'not measured'
_exptl_crystal_description block
_exptl_crystal_F_000 1424
_exptl_crystal_recrystallization_method 'Diffusion of CH2Cl2/Pet Ether'
_exptl_crystal_size_max 0.44
_exptl_crystal_size_mid 0.40
_exptl_crystal_size_min 0.22
_refine_diff_density_max 0.267
_refine_diff_density_min -0.198
_refine_diff_density_rms 0.039
_refine_ls_extinction_method none
_refine_ls_goodness_of_fit_ref 1.133
_refine_ls_hydrogen_treatment constr
_refine_ls_matrix_type full
_refine_ls_number_parameters 226
_refine_ls_number_reflns 3421
_refine_ls_number_restraints 0
_refine_ls_restrained_S_all 1.133
_refine_ls_R_factor_all 0.0476
_refine_ls_R_factor_gt 0.0452
_refine_ls_shift/su_max 0.001
_refine_ls_shift/su_mean 0.000
_refine_ls_structure_factor_coef Fsqd
_refine_ls_weighting_details 'calc w=1/[\s^2^(Fo^2^)+(0.0404P)^2^+1.6913P] where P=(Fo^2^+2Fc^2^)/3'
_refine_ls_weighting_scheme calc
_refine_ls_wR_factor_gt 0.1059
_refine_ls_wR_factor_ref 0.1074
_reflns_number_gt 3267
_reflns_number_total 3421
_reflns_threshold_expression >2sigma(I)
_cod_data_source_file jo901658v_si_003.cif
_cod_data_source_block hl9005
_cod_original_sg_symbol_H-M 'P bca'
_cod_database_code 4024923

loop_
_symmetry_equiv_pos_as_xyz
'x, y, z'
'-x+1/2, -y, z+1/2'
'-x, y+1/2, -z+1/2'
'x+1/2, -y+1/2, -z'
'-x, -y, -z'
'x-1/2, y, -z-1/2'
'x, -y-1/2, z-1/2'
'-x-1/2, y-1/2, z'

loop_
_atom_site_label
_atom_site_type_symbol
_atom_site_fract_x
_atom_site_fract_y
_atom_site_fract_z
_atom_site_U_iso_or_equiv
_atom_site_adp_type
_atom_site_occupancy
_atom_site_symmetry_multiplicity
_atom_site_calc_flag
_atom_site_refinement_flags
_atom_site_disorder_assembly
_atom_site_disorder_group
O1 O 1.18309(11) 0.52697(7) 0.62117(6) 0.0350(3) Uani 1 1 d . . .
C2 C 1.18337(14) 0.48808(9) 0.56714(8) 0.0264(3) Uani 1 1 d . . .
O3 O 1.26618(10) 0.50083(7) 0.51525(5) 0.0310(3) Uani 1 1 d . . .
C4 C 1.23932(15) 0.44776(9) 0.45643(8) 0.0298(3) Uani 1 1 d . . .
H4A H 1.3119 0.4125 0.4460 0.036 Uiso 1 1 calc R . .
H4B H 1.2194 0.4802 0.4139 0.036 Uiso 1 1 calc R . .
C5 C 1.12796(15) 0.39636(10) 0.47815(8) 0.0315(4) Uani 1 1 d . . .
H5A H 1.0561 0.4053 0.4464 0.038 Uiso 1 1 calc R . .
H5B H 1.1489 0.3376 0.4789 0.038 Uiso 1 1 calc R . .
N6 N 1.10298(12) 0.42693(7) 0.54867(6) 0.0256(3) Uani 1 1 d . . .
C7 C 1.00715(14) 0.40564(9) 0.59445(7) 0.0239(3) Uani 1 1 d . . .
H7 H 1.0009 0.4382 0.6357 0.029 Uiso 1 1 calc R . .
C8 C 0.92235(13) 0.34604(8) 0.58897(7) 0.0230(3) Uani 1 1 d . . .
C9 C 0.92197(13) 0.28547(8) 0.52983(7) 0.0239(3) Uani 1 1 d . . .
C10 C 0.84438(15) 0.29582(9) 0.47221(8) 0.0313(3) Uani 1 1 d . . .
H10 H 0.7875 0.3402 0.4712 0.038 Uiso 1 1 calc R . .
C11 C 0.84914(18) 0.24168(11) 0.41585(9) 0.0418(4) Uani 1 1 d . . .
H11 H 0.7970 0.2501 0.3760 0.050 Uiso 1 1 calc R . .
C12 C 0.92895(18) 0.17600(11) 0.41747(10) 0.0434(4) Uani 1 1 d . . .
H12 H 0.9317 0.1390 0.3790 0.052 Uiso 1 1 calc R . .
C13 C 1.00482(18) 0.16418(10) 0.47505(10) 0.0430(4) Uani 1 1 d . . .
H13 H 1.0597 0.1187 0.4764 0.052 Uiso 1 1 calc R . .
C14 C 1.00141(16) 0.21848(9) 0.53111(9) 0.0334(4) Uani 1 1 d . . .
H14 H 1.0538 0.2098 0.5707 0.040 Uiso 1 1 calc R . .
C15 C 0.82687(13) 0.33688(8) 0.64527(7) 0.0228(3) Uani 1 1 d . . .
C16 C 0.79894(14) 0.40002(9) 0.69301(7) 0.0268(3) Uani 1 1 d . . .
H16 H 0.8405 0.4509 0.6887 0.032 Uiso 1 1 calc R . .
C17 C 0.71224(15) 0.38931(9) 0.74600(8) 0.0300(3) Uani 1 1 d . . .
H17 H 0.6960 0.4326 0.7780 0.036 Uiso 1 1 calc R . .
C18 C 0.64866(15) 0.31628(9) 0.75317(8) 0.0277(3) Uani 1 1 d . . .
H18 H 0.5883 0.3095 0.7893 0.033 Uiso 1 1 calc R . .
C19 C 0.67452(13) 0.25310(9) 0.70666(7) 0.0241(3) Uani 1 1 d . . .
C20 C 0.76196(13) 0.26359(8) 0.65345(7) 0.0233(3) Uani 1 1 d . . .
H20 H 0.7780 0.2199 0.6218 0.028 Uiso 1 1 calc R . .
C21 C 0.61086(14) 0.17256(9) 0.71308(7) 0.0253(3) Uani 1 1 d . . .
O22 O 0.63798(10) 0.11336(6) 0.67832(5) 0.0300(3) Uani 1 1 d . . .
O23 O 0.52146(11) 0.17305(6) 0.76198(6) 0.0336(3) Uani 1 1 d . . .
C24 C 0.45341(15) 0.09700(9) 0.77228(9) 0.0326(4) Uani 1 1 d . . .
H24A H 0.4455 0.0683 0.7266 0.039 Uiso 1 1 calc R . .
H24B H 0.3685 0.1092 0.7897 0.039 Uiso 1 1 calc R . .
C25 C 0.51898(17) 0.04287(10) 0.82418(9) 0.0385(4) Uani 1 1 d . . .
H25A H 0.4721 -0.0080 0.8297 0.058 Uiso 1 1 calc R . .
H25B H 0.5246 0.0707 0.8698 0.058 Uiso 1 1 calc R . .
H25C H 0.6030 0.0307 0.8070 0.058 Uiso 1 1 calc R . .

loop_
_atom_site_aniso_label
_atom_site_aniso_U_11
_atom_site_aniso_U_22
_atom_site_aniso_U_33
_atom_site_aniso_U_23
_atom_site_aniso_U_13
_atom_site_aniso_U_12
O1 0.0433(7) 0.0350(6) 0.0267(6) -0.0029(5) -0.0009(5) -0.0112(5)
C2 0.0285(8) 0.0257(7) 0.0249(7) 0.0044(6) -0.0020(6) -0.0022(6)
O3 0.0327(6) 0.0308(5) 0.0296(5) -0.0002(4) 0.0032(5) -0.0076(5)
C4 0.0322(8) 0.0306(8) 0.0264(7) -0.0012(6) 0.0023(6) -0.0022(6)
C5 0.0370(9) 0.0312(8) 0.0265(7) -0.0036(6) 0.0074(6) -0.0048(7)
N6 0.0289(7) 0.0259(6) 0.0221(6) -0.0004(5) 0.0006(5) -0.0036(5)
C7 0.0278(7) 0.0253(7) 0.0186(6) 0.0003(5) -0.0003(6) 0.0014(6)
C8 0.0268(7) 0.0220(7) 0.0200(6) 0.0024(5) -0.0020(5) 0.0021(6)
C9 0.0249(7) 0.0226(7) 0.0242(7) 0.0002(5) 0.0051(6) -0.0050(6)
C10 0.0338(8) 0.0299(8) 0.0302(8) -0.0036(6) -0.0015(6) -0.0012(7)
C11 0.0499(11) 0.0458(10) 0.0297(8) -0.0089(7) -0.0041(8) -0.0077(8)
C12 0.0524(11) 0.0370(9) 0.0406(9) -0.0176(8) 0.0147(9) -0.0100(8)
C13 0.0438(10) 0.0285(8) 0.0565(11) -0.0090(8) 0.0118(9) 0.0035(7)
C14 0.0348(9) 0.0272(8) 0.0382(9) 0.0004(6) 0.0016(7) 0.0020(7)
C15 0.0247(7) 0.0243(7) 0.0193(6) 0.0018(5) -0.0031(5) 0.0021(6)
C16 0.0329(8) 0.0221(7) 0.0253(7) -0.0006(6) -0.0002(6) -0.0018(6)
C17 0.0390(9) 0.0254(7) 0.0257(7) -0.0053(6) 0.0030(6) 0.0020(6)
C18 0.0299(8) 0.0299(7) 0.0233(7) -0.0009(6) 0.0049(6) 0.0014(6)
C19 0.0250(7) 0.0236(7) 0.0238(7) 0.0000(5) -0.0018(6) 0.0019(6)
C20 0.0256(7) 0.0228(7) 0.0216(6) -0.0018(5) -0.0015(6) 0.0020(6)
C21 0.0240(7) 0.0281(7) 0.0238(7) -0.0010(6) 0.0001(6) 0.0008(6)
O22 0.0334(6) 0.0270(5) 0.0296(5) -0.0051(4) 0.0052(4) -0.0028(5)
O23 0.0329(6) 0.0273(5) 0.0404(6) -0.0030(5) 0.0133(5) -0.0036(5)
C24 0.0280(8) 0.0303(8) 0.0397(9) -0.0016(7) 0.0080(7) -0.0060(6)
C25 0.0404(9) 0.0367(9) 0.0383(9) -0.0010(7) 0.0033(7) -0.0052(8)

loop_
_atom_type_symbol
_atom_type_description
_atom_type_scat_dispersion_real
_atom_type_scat_dispersion_imag
_atom_type_scat_source
C C 0.0033 0.0016 'International Tables Vol C Tables 4.2.6.8 and 6.1.1.4'
H H 0.0000 0.0000 'International Tables Vol C Tables 4.2.6.8 and 6.1.1.4'
N N 0.0061 0.0033 'International Tables Vol C Tables 4.2.6.8 and 6.1.1.4'
O O 0.0106 0.0060 'International Tables Vol C Tables 4.2.6.8 and 6.1.1.4'

loop_
_geom_angle_atom_site_label_1
_geom_angle_atom_site_label_2
_geom_angle_atom_site_label_3
_geom_angle
_geom_angle_site_symmetry_1
_geom_angle_site_symmetry_3
_geom_angle_publ_flag
O1 C2 O3 122.83(13) . . ?
O1 C2 N6 127.08(14) . . ?
O3 C2 N6 110.09(12) . . ?
C2 O3 C4 109.93(11) . . ?
O3 C4 C5 106.35(12) . . ?
O3 C4 H4A 110.5 . . ?
C5 C4 H4A 110.5 . . ?
O3 C4 H4B 110.5 . . ?
C5 C4 H4B 110.5 . . ?
H4A C4 H4B 108.7 . . ?
N6 C5 C4 101.74(12) . . ?
N6 C5 H5A 111.4 . . ?
C4 C5 H5A 111.4 . . ?
N6 C5 H5B 111.4 . . ?
C4 C5 H5B 111.4 . . ?
H5A C5 H5B 109.3 . . ?
C2 N6 C7 119.34(12) . . ?
C2 N6 C5 111.85(12) . . ?
C7 N6 C5 128.67(12) . . ?
C8 C7 N6 129.56(13) . . ?
C8 C7 H7 115.2 . . ?
N6 C7 H7 115.2 . . ?
C7 C8 C15 119.05(12) . . ?
C7 C8 C9 122.93(13) . . ?
C15 C8 C9 117.97(12) . . ?
C10 C9 C14 118.63(14) . . ?
C10 C9 C8 120.78(13) . . ?
C14 C9 C8 120.58(13) . . ?
C9 C10 C11 120.45(15) . . ?
C9 C10 H10 119.8 . . ?
C11 C10 H10 119.8 . . ?
C12 C11 C10 120.35(17) . . ?
C12 C11 H11 119.8 . . ?
C10 C11 H11 119.8 . . ?
C11 C12 C13 119.73(15) . . ?
C11 C12 H12 120.1 . . ?
C13 C12 H12 120.1 . . ?
C12 C13 C14 120.17(16) . . ?
C12 C13 H13 119.9 . . ?
C14 C13 H13 119.9 . . ?
C13 C14 C9 120.64(16) . . ?
C13 C14 H14 119.7 . . ?
C9 C14 H14 119.7 . . ?
C20 C15 C16 117.06(13) . . ?
C20 C15 C8 120.64(12) . . ?
C16 C15 C8 122.30(13) . . ?
C17 C16 C15 121.21(14) . . ?
C17 C16 H16 119.4 . . ?
C15 C16 H16 119.4 . . ?
C16 C17 C18 120.89(14) . . ?
C16 C17 H17 119.6 . . ?
C18 C17 H17 119.6 . . ?
C17 C18 C19 118.95(14) . . ?
C17 C18 H18 120.5 . . ?
C19 C18 H18 120.5 . . ?
C18 C19 C20 120.30(13) . . ?
C18 C19 C21 121.13(13) . . ?
C20 C19 C21 118.57(12) . . ?
C19 C20 C15 121.59(13) . . ?
C19 C20 H20 119.2 . . ?
C15 C20 H20 119.2 . . ?
O22 C21 O23 123.86(14) . . ?
O22 C21 C19 123.78(13) . . ?
O23 C21 C19 112.36(12) . . ?
C21 O23 C24 116.61(11) . . ?
O23 C24 C25 111.04(13) . . ?
O23 C24 H24A 109.4 . . ?
C25 C24 H24A 109.4 . . ?
O23 C24 H24B 109.4 . . ?
C25 C24 H24B 109.4 . . ?
H24A C24 H24B 108.0 . . ?
C24 C25 H25A 109.5 . . ?
C24 C25 H25B 109.5 . . ?
H25A C25 H25B 109.5 . . ?
C24 C25 H25C 109.5 . . ?
H25A C25 H25C 109.5 . . ?
H25B C25 H25C 109.5 . . ?

loop_
_geom_bond_atom_site_label_1
_geom_bond_atom_site_label_2
_geom_bond_distance
_geom_bond_site_symmetry_2
_geom_bond_publ_flag
O1 C2 1.2077(18) . ?
C2 O3 1.3427(18) . ?
C2 N6 1.3685(19) . ?
O3 C4 1.4445(18) . ?
C4 C5 1.519(2) . ?
C4 H4A 0.9900 . ?
C4 H4B 0.9900 . ?
C5 N6 1.4540(18) . ?
C5 H5A 0.9900 . ?
C5 H5B 0.9900 . ?
N6 C7 1.3907(18) . ?
C7 C8 1.340(2) . ?
C7 H7 0.9500 . ?
C8 C15 1.4879(19) . ?
C8 C9 1.4988(19) . ?
C9 C10 1.385(2) . ?
C9 C14 1.391(2) . ?
C10 C11 1.391(2) . ?
C10 H10 0.9500 . ?
C11 C12 1.376(3) . ?
C11 H11 0.9500 . ?
C12 C13 1.376(3) . ?
C12 H12 0.9500 . ?
C13 C14 1.388(2) . ?
C13 H13 0.9500 . ?
C14 H14 0.9500 . ?
C15 C20 1.398(2) . ?
C15 C16 1.4082(19) . ?
C16 C17 1.381(2) . ?
C16 H16 0.9500 . ?
C17 C18 1.385(2) . ?
C17 H17 0.9500 . ?
C18 C19 1.389(2) . ?
C18 H18 0.9500 . ?
C19 C20 1.389(2) . ?
C19 C21 1.492(2) . ?
C20 H20 0.9500 . ?
C21 O22 1.2093(17) . ?
C21 O23 1.3348(18) . ?
O23 C24 1.4584(18) . ?
C24 C25 1.501(2) . ?
C24 H24A 0.9900 . ?
C24 H24B 0.9900 . ?
C25 H25A 0.9800 . ?
C25 H25B 0.9800 . ?
C25 H25C 0.9800 . ?

loop_
_geom_torsion_atom_site_label_1
_geom_torsion_atom_site_label_2
_geom_torsion_atom_site_label_3
_geom_torsion_atom_site_label_4
_geom_torsion
_geom_torsion_site_symmetry_1
_geom_torsion_site_symmetry_2
_geom_torsion_site_symmetry_3
_geom_torsion_site_symmetry_4
_geom_torsion_publ_flag
O1 C2 O3 C4 -177.35(14) . . . . ?
N6 C2 O3 C4 2.17(16) . . . . ?
C2 O3 C4 C5 -1.43(16) . . . . ?
O3 C4 C5 N6 0.19(16) . . . . ?
O1 C2 N6 C7 1.4(2) . . . . ?
O3 C2 N6 C7 -178.13(12) . . . . ?
O1 C2 N6 C5 177.41(15) . . . . ?
O3 C2 N6 C5 -2.09(17) . . . . ?
C4 C5 N6 C2 1.09(16) . . . . ?
C4 C5 N6 C7 176.68(14) . . . . ?
C2 N6 C7 C8 -176.50(14) . . . . ?
C5 N6 C7 C8 8.2(3) . . . . ?
N6 C7 C8 C15 -178.84(13) . . . . ?
N6 C7 C8 C9 3.7(2) . . . . ?
C7 C8 C9 C10 -98.14(18) . . . . ?
C15 C8 C9 C10 84.36(17) . . . . ?
C7 C8 C9 C14 80.61(18) . . . . ?
C15 C8 C9 C14 -96.88(16) . . . . ?
C14 C9 C10 C11 -2.1(2) . . . . ?
C8 C9 C10 C11 176.66(15) . . . . ?
C9 C10 C11 C12 1.6(3) . . . . ?
C10 C11 C12 C13 -0.3(3) . . . . ?
C11 C12 C13 C14 -0.4(3) . . . . ?
C12 C13 C14 C9 -0.2(3) . . . . ?
C10 C9 C14 C13 1.4(2) . . . . ?
C8 C9 C14 C13 -177.33(14) . . . . ?
C7 C8 C15 C20 -160.71(13) . . . . ?
C9 C8 C15 C20 16.89(19) . . . . ?
C7 C8 C15 C16 18.3(2) . . . . ?
C9 C8 C15 C16 -164.09(13) . . . . ?
C20 C15 C16 C17 0.8(2) . . . . ?
C8 C15 C16 C17 -178.27(14) . . . . ?
C15 C16 C17 C18 -0.9(2) . . . . ?
C16 C17 C18 C19 0.8(2) . . . . ?
C17 C18 C19 C20 -0.6(2) . . . . ?
C17 C18 C19 C21 178.57(14) . . . . ?
C18 C19 C20 C15 0.5(2) . . . . ?
C21 C19 C20 C15 -178.71(13) . . . . ?
C16 C15 C20 C19 -0.6(2) . . . . ?
C8 C15 C20 C19 178.50(13) . . . . ?
C18 C19 C21 O22 -172.91(14) . . . . ?
C20 C19 C21 O22 6.3(2) . . . . ?
C18 C19 C21 O23 6.5(2) . . . . ?
C20 C19 C21 O23 -174.30(13) . . . . ?
O22 C21 O23 C24 -0.7(2) . . . . ?
C19 C21 O23 C24 179.95(12) . . . . ?
C21 O23 C24 C25 86.91(16) . . . . ?

loop_
_cod_related_entry_id
_cod_related_entry_database
_cod_related_entry_code
1 ChemSpider 30659052
